data_4081626
loop_
_publ_author_name
'Higgins, Jessica A.'
'Cloke, F. Geoffrey N.'
'Roe, S. Mark'

_publ_section_title
;
 Synthesis and CO2Insertion Chemistry of Uranium(IV) Mixed-Sandwich Alkyl
 and Hydride Complexes
;
_journal_issue 19
_journal_name_full Organometallics
_journal_page_first 5244
_journal_paper_doi 10.1021/om400720m
_journal_volume 32
_journal_year 2013
_chemical_compound_source 'synthesis as described'
_chemical_formula_moiety 'C40 H70 O Si2 U'
_chemical_formula_sum 'C40 H70 O Si2 U'
_chemical_formula_weight 861.17
_chemical_name_common complex_6_tuckin_THF
_chemical_name_systematic
;
 ?
;
_space_group_IT_number 14
_symmetry_cell_setting monoclinic
_symmetry_Int_Tables_number 14
_symmetry_space_group_name_Hall '-P 2yn'
_symmetry_space_group_name_H-M 'P 1 21/n 1'
_atom_sites_solution_hydrogens geom
_atom_sites_solution_primary direct
_atom_sites_solution_secondary difmap
_audit_conform_dict_location ftp://ftp.iucr.org/pub/cif_core.dic
_audit_conform_dict_name cif_core.dic
_audit_conform_dict_version 2.4
_audit_creation_date 2012-03-28T10:14:10-00:00
_audit_creation_method 'WinGX routine CIF_UPDATE'
_cell_angle_alpha 90
_cell_angle_beta 91.1640(10)
_cell_angle_gamma 90
_cell_formula_units_Z 4
_cell_length_a 12.0255(2)
_cell_length_b 15.0113(3)
_cell_length_c 22.2071(5)
_cell_measurement_reflns_used 29311
_cell_measurement_temperature 173(2)
_cell_volume 4007.96(14)
_computing_cell_refinement 'HKL Scalepack (Otwinowski & Minor 1997)'
_computing_data_collection 'Collect (Bruker AXS BV, 1997-2004)'
_computing_data_reduction 'HKL Denzo and Scalepack (Otwinowski & Minor 1997)'
_computing_structure_refinement 'SHELXL-97 (Sheldrick, 1997)'
_computing_structure_solution 'SHELXS-97 (Sheldrick, 1990)'
_diffrn_ambient_temperature 173(2)
_diffrn_detector 'CCD plate'
_diffrn_detector_area_resol_mean 9
_diffrn_measured_fraction_theta_full 0.996
_diffrn_measured_fraction_theta_max 0.996
_diffrn_measurement_device '95mm CCD camera on \k-goniostat'
_diffrn_measurement_device_type KappaCCD
_diffrn_measurement_method 'CCD rotation images, thick slices'
_diffrn_orient_matrix_type 'by Bruker AXS Collect from scalepack cell'
_diffrn_orient_matrix_UB_11 0.480944E-1
_diffrn_orient_matrix_UB_12 -0.484014E-1
_diffrn_orient_matrix_UB_13 -0.161831E-1
_diffrn_orient_matrix_UB_21 0.449259E-1
_diffrn_orient_matrix_UB_22 0
_diffrn_orient_matrix_UB_23 0.383908E-1
_diffrn_orient_matrix_UB_31 -0.508574E-1
_diffrn_orient_matrix_UB_32 -0.457718E-1
_diffrn_orient_matrix_UB_33 0.171129E-1
_diffrn_radiation_monochromator graphite
_diffrn_radiation_probe x-ray
_diffrn_radiation_type MoK\a
_diffrn_radiation_wavelength 0.71073
_diffrn_reflns_av_R_equivalents 0.0721
_diffrn_reflns_av_unetI/netI 0.0875
_diffrn_reflns_limit_h_max 15
_diffrn_reflns_limit_h_min -13
_diffrn_reflns_limit_k_max 19
_diffrn_reflns_limit_k_min -17
_diffrn_reflns_limit_l_max 28
_diffrn_reflns_limit_l_min -27
_diffrn_reflns_number 26878
_diffrn_reflns_theta_full 27.11
_diffrn_reflns_theta_max 27.11
_diffrn_reflns_theta_min 3.48
_diffrn_source 'Enraf Nonius FR590'
_exptl_absorpt_coefficient_mu 4.137
_exptl_absorpt_correction_T_max 0.8128
_exptl_absorpt_correction_T_min 0.7485
_exptl_absorpt_correction_type multi-scan
_exptl_absorpt_process_details
;
        [c.f. r.h. blessing, acta cryst. (1995), a51, 33-38]
;
_exptl_crystal_colour Red
_exptl_crystal_density_diffrn 1.427
_exptl_crystal_density_method 'not measured'
_exptl_crystal_description Rod
_exptl_crystal_F_000 1752
_exptl_crystal_size_max 0.1
_exptl_crystal_size_mid 0.04
_exptl_crystal_size_min 0.04
_refine_diff_density_max 2.032
_refine_diff_density_min -1.871
_refine_diff_density_rms 0.154
_refine_ls_extinction_method none
_refine_ls_goodness_of_fit_ref 1.015
_refine_ls_hydrogen_treatment constr
_refine_ls_matrix_type full
_refine_ls_number_parameters 397
_refine_ls_number_reflns 8834
_refine_ls_number_restraints 0
_refine_ls_restrained_S_all 1.015
_refine_ls_R_factor_all 0.0845
_refine_ls_R_factor_gt 0.0474
_refine_ls_shift/su_max 0.001
_refine_ls_shift/su_mean 0
_refine_ls_structure_factor_coef Fsqd
_refine_ls_weighting_details 'calc w=1/[\s^2^(Fo^2^)+(0.0245P)^2^+11.1568P] where P=(Fo^2^+2Fc^2^)/3'
_refine_ls_weighting_scheme calc
_refine_ls_wR_factor_gt 0.0814
_refine_ls_wR_factor_ref 0.0906
_reflns_number_gt 6260
_reflns_number_total 8834
_reflns_threshold_expression >2sigma(I)
_cod_data_source_file om400720m_si_002.cif
_cod_data_source_block 6THF
_cod_original_sg_symbol_H-M 'P 21/n'
_cod_database_code 4081626

loop_
_symmetry_equiv_pos_as_xyz
'x, y, z'
'-x+1/2, y+1/2, -z+1/2'
'-x, -y, -z'
'x-1/2, -y-1/2, z-1/2'

loop_
_atom_site_label
_atom_site_type_symbol
_atom_site_fract_x
_atom_site_fract_y
_atom_site_fract_z
_atom_site_U_iso_or_equiv
_atom_site_adp_type
_atom_site_occupancy
_atom_site_symmetry_multiplicity
_atom_site_calc_flag
_atom_site_refinement_flags
C1 C 0.8151(5) 0.1595(3) 0.6866(2) 0.0205(13) Uani 1 1 d .
C2 C 0.7925(5) 0.2207(4) 0.7324(2) 0.0235(13) Uani 1 1 d .
H2 H 0.7759 0.2777 0.7159 0.028 Uiso 1 1 calc R
C3 C 0.7870(5) 0.2227(4) 0.7962(2) 0.0203(13) Uani 1 1 d .
H3 H 0.7713 0.2809 0.8107 0.024 Uiso 1 1 calc R
C4 C 0.7988(5) 0.1606(4) 0.8439(2) 0.0213(13) Uani 1 1 d .
C5 C 0.8249(5) 0.0681(4) 0.8431(2) 0.0205(13) Uani 1 1 d .
H5 H 0.8274 0.0433 0.8825 0.025 Uiso 1 1 calc R
C6 C 0.8478(5) 0.0044(4) 0.7987(2) 0.0223(13) Uani 1 1 d .
H6 H 0.8586 -0.0533 0.8155 0.027 Uiso 1 1 calc R
C7 C 0.8588(5) 0.0041(4) 0.7361(2) 0.0251(14) Uani 1 1 d .
H7 H 0.8797 -0.0526 0.721 0.03 Uiso 1 1 calc R
C8 C 0.8461(5) 0.0680(4) 0.6904(2) 0.0258(14) Uani 1 1 d .
H8 H 0.8625 0.0441 0.652 0.031 Uiso 1 1 calc R
C9 C 0.8278(5) 0.1203(4) 0.5482(2) 0.0287(15) Uani 1 1 d .
H9 H 0.8066 0.0577 0.5584 0.034 Uiso 1 1 calc R
C10 C 0.9544(6) 0.1206(4) 0.5460(3) 0.0430(19) Uani 1 1 d .
H10A H 0.9856 0.1081 0.5862 0.064 Uiso 1 1 calc R
H10B H 0.98 0.1792 0.5325 0.064 Uiso 1 1 calc R
H10C H 0.979 0.0748 0.5178 0.064 Uiso 1 1 calc R
C11 C 0.7761(7) 0.1383(5) 0.4847(3) 0.0487(19) Uani 1 1 d .
H11A H 0.6948 0.1367 0.4868 0.073 Uiso 1 1 calc R
H11B H 0.8012 0.0925 0.4566 0.073 Uiso 1 1 calc R
H11C H 0.7998 0.197 0.4706 0.073 Uiso 1 1 calc R
C12 C 0.6086(5) 0.1663(4) 0.6080(3) 0.0274(14) Uani 1 1 d .
H12 H 0.5749 0.1924 0.5704 0.033 Uiso 1 1 calc R
C13 C 0.5827(6) 0.0664(4) 0.6074(3) 0.0449(18) Uani 1 1 d .
H13A H 0.6189 0.0384 0.5731 0.067 Uiso 1 1 calc R
H13B H 0.5021 0.0576 0.6039 0.067 Uiso 1 1 calc R
H13C H 0.6107 0.0393 0.6449 0.067 Uiso 1 1 calc R
C14 C 0.5495(6) 0.2091(4) 0.6617(3) 0.0423(18) Uani 1 1 d .
H14A H 0.5645 0.2732 0.6624 0.064 Uiso 1 1 calc R
H14B H 0.5773 0.1821 0.6993 0.064 Uiso 1 1 calc R
H14C H 0.4692 0.199 0.6576 0.064 Uiso 1 1 calc R
C15 C 0.7774(5) 0.3172(4) 0.5903(2) 0.0233(13) Uani 1 1 d .
H15 H 0.7789 0.3492 0.6298 0.028 Uiso 1 1 calc R
C16 C 0.8853(6) 0.3425(4) 0.5581(3) 0.0397(17) Uani 1 1 d .
H16A H 0.9495 0.3198 0.5812 0.06 Uiso 1 1 calc R
H16B H 0.8904 0.4074 0.5549 0.06 Uiso 1 1 calc R
H16C H 0.8845 0.3163 0.5177 0.06 Uiso 1 1 calc R
C17 C 0.6780(6) 0.3544(4) 0.5538(3) 0.0420(17) Uani 1 1 d .
H17A H 0.6087 0.339 0.5738 0.063 Uiso 1 1 calc R
H17B H 0.6773 0.3286 0.5132 0.063 Uiso 1 1 calc R
H17C H 0.6845 0.4193 0.5509 0.063 Uiso 1 1 calc R
C18 C 0.7772(5) 0.1197(4) 0.9819(2) 0.0248(14) Uani 1 1 d .
H18 H 0.7528 0.0617 0.9639 0.03 Uiso 1 1 calc R
C19 C 0.7048(6) 0.1318(5) 1.0382(3) 0.0432(19) Uani 1 1 d .
H19A H 0.627 0.1404 1.0256 0.065 Uiso 1 1 calc R
H19B H 0.7307 0.184 1.061 0.065 Uiso 1 1 calc R
H19C H 0.711 0.0787 1.0637 0.065 Uiso 1 1 calc R
C20 C 0.8981(6) 0.1053(4) 1.0012(3) 0.0379(17) Uani 1 1 d .
H20A H 0.9435 0.0971 0.9655 0.057 Uiso 1 1 calc R
H20B H 0.9038 0.0522 1.0268 0.057 Uiso 1 1 calc R
H20C H 0.9249 0.1574 1.0238 0.057 Uiso 1 1 calc R
C21 C 0.8204(5) 0.3171(4) 0.9367(3) 0.0280(15) Uani 1 1 d .
H21 H 0.7999 0.3574 0.9024 0.034 Uiso 1 1 calc R
C22 C 0.7754(7) 0.3613(5) 0.9944(3) 0.049(2) Uani 1 1 d .
H22A H 0.694 0.3633 0.992 0.074 Uiso 1 1 calc R
H22B H 0.8048 0.422 0.998 0.074 Uiso 1 1 calc R
H22C H 0.7991 0.3265 1.0297 0.074 Uiso 1 1 calc R
C23 C 0.9462(6) 0.3147(4) 0.9405(3) 0.0430(18) Uani 1 1 d .
H23A H 0.9749 0.2869 0.904 0.064 Uiso 1 1 calc R
H23B H 0.9702 0.2802 0.9758 0.064 Uiso 1 1 calc R
H23C H 0.975 0.3756 0.9439 0.064 Uiso 1 1 calc R
C24 C 0.5967(5) 0.2208(4) 0.9143(3) 0.0274(14) Uani 1 1 d .
H24 H 0.5717 0.2334 0.9562 0.033 Uiso 1 1 calc R
C25 C 0.5553(6) 0.2988(4) 0.8755(3) 0.0403(17) Uani 1 1 d .
H25A H 0.5928 0.3536 0.8886 0.06 Uiso 1 1 calc R
H25B H 0.4748 0.3055 0.8799 0.06 Uiso 1 1 calc R
H25C H 0.5718 0.2871 0.8332 0.06 Uiso 1 1 calc R
C26 C 0.5372(6) 0.1359(4) 0.8945(3) 0.0411(16) Uani 1 1 d .
H26A H 0.5633 0.086 0.9194 0.062 Uiso 1 1 calc R
H26B H 0.5532 0.1238 0.8522 0.062 Uiso 1 1 calc R
H26C H 0.4569 0.1434 0.899 0.062 Uiso 1 1 calc R
C27 C 1.2040(5) 0.1567(4) 0.7741(3) 0.0250(13) Uani 1 1 d .
C28 C 1.1675(5) 0.0948(4) 0.8186(2) 0.0239(13) Uani 1 1 d .
C29 C 1.1349(5) 0.0159(3) 0.7872(2) 0.0207(13) Uani 1 1 d .
C30 C 1.1457(5) 0.0316(4) 0.7249(2) 0.0216(13) Uani 1 1 d .
C31 C 1.1888(5) 0.1183(4) 0.7164(2) 0.0245(14) Uani 1 1 d .
C32 C 1.2608(6) 0.2443(4) 0.7885(3) 0.0403(17) Uani 1 1 d .
H32A H 1.2599 0.2547 0.8321 0.06 Uiso 1 1 calc R
H32B H 1.2215 0.2928 0.7676 0.06 Uiso 1 1 calc R
H32C H 1.338 0.2421 0.7752 0.06 Uiso 1 1 calc R
C33 C 1.1127(6) 0.1245(4) 0.8717(3) 0.0396(18) Uani 1 1 d .
H33A H 1.1411 0.1799 0.8907 0.047 Uiso 1 1 calc R
H33B H 1.0914 0.0781 0.901 0.047 Uiso 1 1 calc R
C34 C 1.1044(5) -0.0713(4) 0.8159(3) 0.0336(15) Uani 1 1 d .
H34A H 1.1026 -0.064 0.8597 0.05 Uiso 1 1 calc R
H34B H 1.1598 -0.1166 0.8058 0.05 Uiso 1 1 calc R
H34C H 1.0309 -0.0903 0.8009 0.05 Uiso 1 1 calc R
C35 C 1.1304(6) -0.0353(4) 0.6747(3) 0.0332(16) Uani 1 1 d .
H35A H 1.143 -0.0062 0.636 0.05 Uiso 1 1 calc R
H35B H 1.0546 -0.0591 0.6753 0.05 Uiso 1 1 calc R
H35C H 1.1838 -0.0841 0.6804 0.05 Uiso 1 1 calc R
C36 C 1.2267(6) 0.1539(5) 0.6575(3) 0.0405(17) Uani 1 1 d .
H36A H 1.204 0.113 0.6252 0.061 Uiso 1 1 calc R
H36B H 1.3079 0.1596 0.6585 0.061 Uiso 1 1 calc R
H36C H 1.1931 0.2125 0.6502 0.061 Uiso 1 1 calc R
C37 C 1.0443(7) 0.3343(4) 0.6949(3) 0.0449(19) Uani 1 1 d .
H37A H 0.9898 0.3038 0.668 0.054 Uiso 1 1 calc R
H37B H 1.1202 0.3182 0.6823 0.054 Uiso 1 1 calc R
C38 C 1.0284(10) 0.4322(5) 0.6921(4) 0.086(3) Uani 1 1 d .
H38A H 1.086 0.4597 0.6669 0.103 Uiso 1 1 calc R
H38B H 0.9544 0.4465 0.6743 0.103 Uiso 1 1 calc R
C39 C 1.0369(9) 0.4651(5) 0.7516(4) 0.075(3) Uani 1 1 d .
H39A H 0.983 0.514 0.7575 0.09 Uiso 1 1 calc R
H39B H 1.1128 0.4882 0.76 0.09 Uiso 1 1 calc R
C40 C 1.0120(8) 0.3885(4) 0.7929(3) 0.056(2) Uani 1 1 d .
H40A H 1.0634 0.3887 0.8283 0.068 Uiso 1 1 calc R
H40B H 0.9346 0.392 0.8071 0.068 Uiso 1 1 calc R
Si1 Si 0.76287(14) 0.19294(10) 0.60809(7) 0.0203(4) Uani 1 1 d .
Si2 Si 0.75294(14) 0.20533(10) 0.91988(6) 0.0207(4) Uani 1 1 d .
U1 U 0.983073(19) 0.142685(13) 0.774838(9) 0.02043(7) Uani 1 1 d .
O1 O 1.0278(4) 0.3089(2) 0.75685(18) 0.0314(10) Uani 1 1 d .

loop_
_atom_site_aniso_label
_atom_site_aniso_U_11
_atom_site_aniso_U_22
_atom_site_aniso_U_33
_atom_site_aniso_U_23
_atom_site_aniso_U_13
_atom_site_aniso_U_12
C1 0.024(3) 0.020(3) 0.018(3) 0.004(2) 0.007(2) 0.002(2)
C2 0.026(4) 0.023(3) 0.022(3) 0.007(3) 0.002(3) 0.008(3)
C3 0.022(4) 0.020(3) 0.018(3) -0.002(2) 0.005(2) 0.006(3)
C4 0.022(3) 0.025(3) 0.017(3) -0.005(2) 0.004(2) 0.001(2)
C5 0.027(4) 0.021(3) 0.014(3) 0.002(2) 0.003(2) 0.001(3)
C6 0.024(4) 0.020(3) 0.023(3) 0.005(2) 0.002(2) 0.002(3)
C7 0.033(4) 0.017(3) 0.026(3) -0.004(3) 0.004(3) -0.005(3)
C8 0.031(4) 0.025(3) 0.022(3) -0.005(3) 0.006(3) 0.002(3)
C9 0.040(4) 0.028(3) 0.018(3) -0.003(2) 0.000(3) 0.003(3)
C10 0.046(5) 0.044(4) 0.039(4) -0.004(3) 0.019(3) 0.011(3)
C11 0.071(6) 0.050(4) 0.025(3) -0.008(4) 0.002(3) 0.003(4)
C12 0.025(4) 0.030(3) 0.027(3) -0.003(3) 0.001(3) -0.002(3)
C13 0.035(5) 0.038(4) 0.062(5) -0.004(4) 0.009(4) -0.012(3)
C14 0.022(4) 0.046(4) 0.060(5) -0.009(4) 0.016(3) -0.005(3)
C15 0.027(4) 0.025(3) 0.018(3) -0.003(2) -0.003(2) -0.001(3)
C16 0.051(5) 0.032(4) 0.036(4) 0.006(3) 0.002(3) -0.005(3)
C17 0.058(5) 0.028(3) 0.039(4) 0.007(3) -0.016(3) 0.002(4)
C18 0.034(4) 0.024(3) 0.016(3) 0.002(2) 0.005(3) 0.008(3)
C19 0.058(5) 0.051(4) 0.022(3) 0.009(3) 0.018(3) 0.018(4)
C20 0.039(5) 0.046(4) 0.029(3) 0.009(3) 0.000(3) 0.007(3)
C21 0.038(4) 0.024(3) 0.022(3) 0.004(3) 0.005(3) 0.000(3)
C22 0.073(6) 0.044(4) 0.032(4) -0.013(4) 0.017(3) -0.009(4)
C23 0.044(5) 0.040(4) 0.044(4) 0.008(3) -0.016(3) -0.009(4)
C24 0.030(4) 0.031(3) 0.021(3) 0.001(3) 0.006(3) 0.010(3)
C25 0.036(5) 0.045(4) 0.040(4) 0.006(3) -0.001(3) 0.013(3)
C26 0.034(4) 0.042(4) 0.048(4) -0.005(4) 0.000(3) -0.001(4)
C27 0.017(3) 0.026(3) 0.032(3) 0.002(3) -0.006(2) 0.004(3)
C28 0.025(4) 0.025(3) 0.022(3) 0.002(3) -0.001(3) 0.005(3)
C29 0.020(3) 0.017(3) 0.025(3) -0.001(2) -0.001(2) 0.003(2)
C30 0.016(3) 0.024(3) 0.025(3) -0.003(3) 0.003(2) 0.008(3)
C31 0.013(3) 0.034(3) 0.026(3) 0.005(3) -0.001(2) 0.004(3)
C32 0.028(4) 0.041(4) 0.051(4) 0.002(3) -0.010(3) -0.008(3)
C33 0.053(5) 0.039(4) 0.026(3) -0.003(3) -0.001(3) 0.002(3)
C34 0.031(4) 0.028(3) 0.042(4) 0.009(3) 0.001(3) 0.005(3)
C35 0.035(4) 0.036(4) 0.028(3) -0.013(3) -0.003(3) 0.013(3)
C36 0.031(4) 0.058(4) 0.034(3) 0.013(3) 0.011(3) -0.003(4)
C37 0.070(6) 0.031(4) 0.034(4) 0.009(3) 0.003(4) -0.004(4)
C38 0.173(11) 0.035(4) 0.051(5) 0.009(4) 0.019(6) 0.024(6)
C39 0.141(10) 0.026(4) 0.058(5) 0.005(4) 0.025(6) -0.016(5)
C40 0.097(7) 0.025(3) 0.048(4) -0.007(3) 0.015(4) -0.009(4)
Si1 0.0251(10) 0.0199(8) 0.0159(7) -0.0012(6) 0.0015(7) -0.0004(7)
Si2 0.0265(10) 0.0221(8) 0.0135(7) 0.0004(6) 0.0025(6) 0.0040(7)
U1 0.02467(13) 0.01534(10) 0.02147(11) -0.00023(10) 0.00527(8) 0.00053(11)
O1 0.044(3) 0.021(2) 0.030(2) -0.0007(19) 0.006(2) -0.003(2)

loop_
_atom_type_symbol
_atom_type_description
_atom_type_scat_dispersion_real
_atom_type_scat_dispersion_imag
_atom_type_scat_source
C C 0.0033 0.0016 'International Tables Vol C Tables 4.2.6.8 and 6.1.1.4'
H H 0 0 'International Tables Vol C Tables 4.2.6.8 and 6.1.1.4'
Si Si 0.0817 0.0704 'International Tables Vol C Tables 4.2.6.8 and 6.1.1.4'
U U -9.6767 9.6646 'International Tables Vol C Tables 4.2.6.8 and 6.1.1.4'
O O 0.0106 0.006 'International Tables Vol C Tables 4.2.6.8 and 6.1.1.4'

loop_
_geom_angle_atom_site_label_1
_geom_angle_atom_site_label_2
_geom_angle_atom_site_label_3
_geom_angle
C2 C1 C8 130.0(5)
C2 C1 Si1 115.2(4)
C8 C1 Si1 112.9(4)
C2 C1 U1 72.5(3)
C8 C1 U1 71.8(3)
Si1 C1 U1 152.1(3)
C1 C2 C3 138.8(5)
C1 C2 U1 78.1(3)
C3 C2 U1 73.8(3)
C1 C2 H2 110.6
C3 C2 H2 110.6
U1 C2 H2 133.5
C4 C3 C2 136.6(5)
C4 C3 U1 76.3(3)
C2 C3 U1 75.9(3)
C4 C3 H3 111.7
C2 C3 H3 111.7
U1 C3 H3 130.5
C3 C4 C5 130.6(5)
C3 C4 Si2 113.8(4)
C5 C4 Si2 115.0(4)
C3 C4 U1 73.5(3)
C5 C4 U1 73.5(3)
Si2 C4 U1 141.6(3)
C6 C5 C4 136.0(5)
C6 C5 U1 74.8(3)
C4 C5 U1 76.2(3)
C6 C5 H5 112
C4 C5 H5 112
U1 C5 H5 132
C7 C6 C5 136.3(5)
C7 C6 U1 74.8(3)
C5 C6 U1 75.0(3)
C7 C6 H6 111.9
C5 C6 H6 111.9
U1 C6 H6 134.4
C6 C7 C8 134.9(5)
C6 C7 U1 75.1(3)
C8 C7 U1 75.8(3)
C6 C7 H7 112.6
C8 C7 H7 112.6
U1 C7 H7 130.9
C7 C8 C1 136.6(5)
C7 C8 U1 74.2(3)
C1 C8 U1 78.3(3)
C7 C8 H8 111.7
C1 C8 H8 111.7
U1 C8 H8 130
C10 C9 C11 110.5(5)
C10 C9 Si1 116.5(4)
C11 C9 Si1 111.9(4)
C10 C9 H9 105.7
C11 C9 H9 105.7
Si1 C9 H9 105.7
C9 C10 H10A 109.5
C9 C10 H10B 109.5
H10A C10 H10B 109.5
C9 C10 H10C 109.5
H10A C10 H10C 109.5
H10B C10 H10C 109.5
C9 C11 H11A 109.5
C9 C11 H11B 109.5
H11A C11 H11B 109.5
C9 C11 H11C 109.5
H11A C11 H11C 109.5
H11B C11 H11C 109.5
C13 C12 C14 108.5(5)
C13 C12 Si1 113.8(4)
C14 C12 Si1 112.2(4)
C13 C12 H12 107.3
C14 C12 H12 107.3
Si1 C12 H12 107.3
C12 C13 H13A 109.5
C12 C13 H13B 109.5
H13A C13 H13B 109.5
C12 C13 H13C 109.5
H13A C13 H13C 109.5
H13B C13 H13C 109.5
C12 C14 H14A 109.5
C12 C14 H14B 109.5
H14A C14 H14B 109.5
C12 C14 H14C 109.5
H14A C14 H14C 109.5
H14B C14 H14C 109.5
C17 C15 C16 108.6(5)
C17 C15 Si1 112.9(4)
C16 C15 Si1 114.6(4)
C17 C15 H15 106.7
C16 C15 H15 106.7
Si1 C15 H15 106.7
C15 C16 H16A 109.5
C15 C16 H16B 109.5
H16A C16 H16B 109.5
C15 C16 H16C 109.5
H16A C16 H16C 109.5
H16B C16 H16C 109.5
C15 C17 H17A 109.5
C15 C17 H17B 109.5
H17A C17 H17B 109.5
C15 C17 H17C 109.5
H17A C17 H17C 109.5
H17B C17 H17C 109.5
C20 C18 C19 109.7(5)
C20 C18 Si2 115.6(4)
C19 C18 Si2 115.2(4)
C20 C18 H18 105.1
C19 C18 H18 105.1
Si2 C18 H18 105.1
C18 C19 H19A 109.5
C18 C19 H19B 109.5
H19A C19 H19B 109.5
C18 C19 H19C 109.5
H19A C19 H19C 109.5
H19B C19 H19C 109.5
C18 C20 H20A 109.5
C18 C20 H20B 109.5
H20A C20 H20B 109.5
C18 C20 H20C 109.5
H20A C20 H20C 109.5
H20B C20 H20C 109.5
C23 C21 C22 109.3(6)
C23 C21 Si2 114.3(4)
C22 C21 Si2 112.7(4)
C23 C21 H21 106.7
C22 C21 H21 106.7
Si2 C21 H21 106.7
C21 C22 H22A 109.5
C21 C22 H22B 109.5
H22A C22 H22B 109.5
C21 C22 H22C 109.5
H22A C22 H22C 109.5
H22B C22 H22C 109.5
C21 C23 H23A 109.5
C21 C23 H23B 109.5
H23A C23 H23B 109.5
C21 C23 H23C 109.5
H23A C23 H23C 109.5
H23B C23 H23C 109.5
C26 C24 C25 109.4(5)
C26 C24 Si2 112.1(4)
C25 C24 Si2 116.2(4)
C26 C24 H24 106.2
C25 C24 H24 106.2
Si2 C24 H24 106.2
C24 C25 H25A 109.5
C24 C25 H25B 109.5
H25A C25 H25B 109.5
C24 C25 H25C 109.5
H25A C25 H25C 109.5
H25B C25 H25C 109.5
C24 C26 H26A 109.5
C24 C26 H26B 109.5
H26A C26 H26B 109.5
C24 C26 H26C 109.5
H26A C26 H26C 109.5
H26B C26 H26C 109.5
C31 C27 C28 109.0(5)
C31 C27 C32 126.6(5)
C28 C27 C32 124.1(5)
C31 C27 U1 82.1(3)
C28 C27 U1 68.0(3)
C32 C27 U1 120.8(4)
C29 C28 C27 106.6(5)
C29 C28 C33 122.3(6)
C27 C28 C33 121.3(5)
C29 C28 U1 79.4(3)
C27 C28 U1 80.1(3)
C33 C28 U1 79.2(4)
C30 C29 C28 108.1(5)
C30 C29 C34 126.0(5)
C28 C29 C34 125.7(5)
C30 C29 U1 81.7(3)
C28 C29 U1 68.6(3)
C34 C29 U1 119.7(4)
C29 C30 C31 108.9(5)
C29 C30 C35 126.9(5)
C31 C30 C35 123.7(5)
C29 C30 U1 68.5(3)
C31 C30 U1 76.5(3)
C35 C30 U1 127.6(4)
C27 C31 C30 107.2(5)
C27 C31 C36 127.8(6)
C30 C31 C36 124.3(5)
C27 C31 U1 68.4(3)
C30 C31 U1 74.5(3)
C36 C31 U1 129.7(4)
C27 C32 H32A 109.5
C27 C32 H32B 109.5
H32A C32 H32B 109.5
C27 C32 H32C 109.5
H32A C32 H32C 109.5
H32B C32 H32C 109.5
C28 C33 U1 68.6(3)
C28 C33 H33A 116.8
U1 C33 H33A 116.8
C28 C33 H33B 116.8
U1 C33 H33B 116.8
H33A C33 H33B 113.8
C29 C34 H34A 109.5
C29 C34 H34B 109.5
H34A C34 H34B 109.5
C29 C34 H34C 109.5
H34A C34 H34C 109.5
H34B C34 H34C 109.5
C30 C35 H35A 109.5
C30 C35 H35B 109.5
H35A C35 H35B 109.5
C30 C35 H35C 109.5
H35A C35 H35C 109.5
H35B C35 H35C 109.5
C31 C36 H36A 109.5
C31 C36 H36B 109.5
H36A C36 H36B 109.5
C31 C36 H36C 109.5
H36A C36 H36C 109.5
H36B C36 H36C 109.5
O1 C37 C38 106.3(5)
O1 C37 H37A 110.5
C38 C37 H37A 110.5
O1 C37 H37B 110.5
C38 C37 H37B 110.5
H37A C37 H37B 108.7
C39 C38 C37 107.5(6)
C39 C38 H38A 110.2
C37 C38 H38A 110.2
C39 C38 H38B 110.2
C37 C38 H38B 110.2
H38A C38 H38B 108.5
C38 C39 C40 106.9(6)
C38 C39 H39A 110.3
C40 C39 H39A 110.3
C38 C39 H39B 110.3
C40 C39 H39B 110.3
H39A C39 H39B 108.6
O1 C40 C39 105.3(6)
O1 C40 H40A 110.7
C39 C40 H40A 110.7
O1 C40 H40B 110.7
C39 C40 H40B 110.7
H40A C40 H40B 108.8
C12 Si1 C9 107.1(3)
C12 Si1 C1 104.5(3)
C9 Si1 C1 110.8(2)
C12 Si1 C15 107.3(3)
C9 Si1 C15 112.0(3)
C1 Si1 C15 114.5(2)
C24 Si2 C21 108.9(3)
C24 Si2 C18 105.5(3)
C21 Si2 C18 113.3(3)
C24 Si2 C4 106.8(3)
C21 Si2 C4 110.8(3)
C18 Si2 C4 111.1(2)
C28 U1 O1 98.71(16)
C28 U1 C33 32.18(18)
O1 U1 C33 95.99(17)
C28 U1 C29 31.94(17)
O1 U1 C29 124.37(16)
C33 U1 C29 56.47(18)
C28 U1 C27 31.95(17)
O1 U1 C27 73.30(16)
C33 U1 C27 56.11(19)
C29 U1 C27 51.08(17)
C28 U1 C7 112.52(18)
O1 U1 C7 144.32(16)
C33 U1 C7 119.61(19)
C29 U1 C7 81.66(18)
C27 U1 C7 127.27(18)
C28 U1 C6 103.61(18)
O1 U1 C6 154.37(16)
C33 U1 C6 96.23(19)
C29 U1 C6 81.01(17)
C27 U1 C6 131.84(17)
C7 U1 C6 30.08(16)
C28 U1 C3 145.96(17)
O1 U1 C3 77.45(15)
C33 U1 C3 113.92(18)
C29 U1 C3 154.87(17)
C27 U1 C3 147.27(17)
C7 U1 C3 85.35(18)
C6 U1 C3 77.02(17)
C28 U1 C5 106.93(18)
O1 U1 C5 129.64(15)
C33 U1 C5 84.87(19)
C29 U1 C5 97.83(17)
C27 U1 C5 138.60(17)
C7 U1 C5 57.74(16)
C6 U1 C5 30.21(15)
C3 U1 C5 57.11(16)
C28 U1 C8 131.98(18)
O1 U1 C8 114.67(15)
C33 U1 C8 149.20(19)
C29 U1 C8 100.51(17)
C27 U1 C8 128.26(17)
C7 U1 C8 30.08(16)
C6 U1 C8 57.14(16)
C3 U1 C8 77.59(17)
C5 U1 C8 78.00(16)
C28 U1 C2 171.11(18)
O1 U1 C2 73.02(16)
C33 U1 C2 143.42(18)
C29 U1 C2 156.68(17)
C27 U1 C2 142.71(17)
C7 U1 C2 76.36(18)
C6 U1 C2 83.82(17)
C3 U1 C2 30.35(15)
C5 U1 C2 76.98(16)
C8 U1 C2 56.24(17)
C28 U1 C4 122.08(17)
O1 U1 C4 99.50(15)
C33 U1 C4 91.41(19)
C29 U1 C4 125.29(17)
C27 U1 C4 144.60(17)
C7 U1 C4 78.73(17)
C6 U1 C4 57.77(16)
C3 U1 C4 30.21(15)
C5 U1 C4 30.37(16)
C8 U1 C4 86.62(17)
C2 U1 C4 57.71(16)
C37 O1 C40 109.2(4)
C37 O1 U1 115.8(3)
C40 O1 U1 132.8(4)

loop_
_geom_bond_atom_site_label_1
_geom_bond_atom_site_label_2
_geom_bond_distance
C1 C2 1.403(7)
C1 C8 1.425(7)
C1 Si1 1.908(5)
C1 U1 2.797(6)
C2 C3 1.420(7)
C2 U1 2.725(6)
C2 H2 0.95
C3 C4 1.416(7)
C3 U1 2.697(5)
C3 H3 0.95
C4 C5 1.424(7)
C4 Si2 1.907(5)
C4 U1 2.734(5)
C5 C6 1.406(7)
C5 U1 2.700(5)
C5 H5 0.95
C6 C7 1.399(7)
C6 U1 2.697(6)
C6 H6 0.95
C7 C8 1.403(8)
C7 U1 2.693(6)
C7 H7 0.95
C8 U1 2.713(6)
C8 H8 0.95
C9 C10 1.524(9)
C9 C11 1.554(8)
C9 Si1 1.900(6)
C9 H9 1
C10 H10A 0.98
C10 H10B 0.98
C10 H10C 0.98
C11 H11A 0.98
C11 H11B 0.98
C11 H11C 0.98
C12 C13 1.532(8)
C12 C14 1.540(8)
C12 Si1 1.898(6)
C12 H12 1
C13 H13A 0.98
C13 H13B 0.98
C13 H13C 0.98
C14 H14A 0.98
C14 H14B 0.98
C14 H14C 0.98
C15 C17 1.536(8)
C15 C16 1.542(8)
C15 Si1 1.915(6)
C15 H15 1
C16 H16A 0.98
C16 H16B 0.98
C16 H16C 0.98
C17 H17A 0.98
C17 H17B 0.98
C17 H17C 0.98
C18 C20 1.523(8)
C18 C19 1.549(8)
C18 Si2 1.901(5)
C18 H18 1
C19 H19A 0.98
C19 H19B 0.98
C19 H19C 0.98
C20 H20A 0.98
C20 H20B 0.98
C20 H20C 0.98
C21 C23 1.514(9)
C21 C22 1.549(8)
C21 Si2 1.898(6)
C21 H21 1
C22 H22A 0.98
C22 H22B 0.98
C22 H22C 0.98
C23 H23A 0.98
C23 H23B 0.98
C23 H23C 0.98
C24 C26 1.522(8)
C24 C25 1.531(8)
C24 Si2 1.895(6)
C24 H24 1
C25 H25A 0.98
C25 H25B 0.98
C25 H25C 0.98
C26 H26A 0.98
C26 H26B 0.98
C26 H26C 0.98
C27 C31 1.411(8)
C27 C28 1.432(8)
C27 C32 1.514(8)
C27 U1 2.665(6)
C28 C29 1.425(7)
C28 C33 1.434(8)
C28 U1 2.508(6)
C29 C30 1.413(7)
C29 C34 1.506(8)
C29 U1 2.648(5)
C30 C31 1.416(8)
C30 C35 1.508(8)
C30 U1 2.815(5)
C31 C36 1.493(8)
C31 U1 2.840(6)
C32 H32A 0.98
C32 H32B 0.98
C32 H32C 0.98
C33 U1 2.646(6)
C33 H33A 0.99
C33 H33B 0.99
C34 H34A 0.98
C34 H34B 0.98
C34 H34C 0.98
C35 H35A 0.98
C35 H35B 0.98
C35 H35C 0.98
C36 H36A 0.98
C36 H36B 0.98
C36 H36C 0.98
C37 O1 1.446(7)
C37 C38 1.482(9)
C37 H37A 0.99
C37 H37B 0.99
C38 C39 1.413(11)
C38 H38A 0.99
C38 H38B 0.99
C39 C40 1.504(9)
C39 H39A 0.99
C39 H39B 0.99
C40 O1 1.452(7)
C40 H40A 0.99
C40 H40B 0.99
U1 O1 2.585(4)
